data_1571434
loop_
_publ_author_name
'Murphy, Jennifer N.'
'Kobti, Joy-Lynn'
'Dao, Michelle'
'Wear, Darcy'
'Okoko, Michael'
'Pandey, Siyaram'
'Vukotic, V. Nicholas'

_publ_section_title
;
 Therapeutic coordination polymers: tailoring drug release through
 metal-ligand interactions.
;
_journal_issue 19
_journal_name_full 'Chemical science'
_journal_page_first 7041
_journal_page_last 7050
_journal_paper_doi 10.1039/d4sc00732h
_journal_volume 15
_journal_year 2024
_chemical_formula_moiety 'C40 H38 Cl4 Cu N6 O4, 2(C H4 O)'
_chemical_formula_sum 'C42 H46 Cl4 Cu N6 O6'
_chemical_formula_weight 936.19
_space_group_crystal_system monoclinic
_space_group_IT_number 14
_space_group_name_Hall '-P 2yn'
_space_group_name_H-M_alt 'P 1 21/n 1'
_atom_sites_solution_hydrogens mixed
_atom_sites_solution_primary dual
_audit_creation_date 2020-03-25
_audit_creation_method
;
Olex2 1.2
(compiled 2018.05.29 svn.r3508 for OlexSys, GUI svn.r5506)
;
_audit_update_record
;
2023-01-25 deposited with the CCDC.	2024-04-11 downloaded from the CCDC.
;
_cell_angle_alpha 90
_cell_angle_beta 97.503(3)
_cell_angle_gamma 90
_cell_formula_units_Z 2
_cell_length_a 8.1316(3)
_cell_length_b 10.8394(3)
_cell_length_c 24.3849(7)
_cell_measurement_reflns_used 20320
_cell_measurement_temperature 170
_cell_measurement_theta_max 78.4060
_cell_measurement_theta_min 3.5480
_cell_volume 2130.92(12)
_computing_cell_refinement 'CrysAlisPro 1.171.40.53 (Rigaku OD, 2019)'
_computing_data_collection 'CrysAlisPro 1.171.40.53 (Rigaku OD, 2019)'
_computing_data_reduction 'CrysAlisPro 1.171.40.53 (Rigaku OD, 2019)'
_computing_molecular_graphics 'Olex2 (Dolomanov et al., 2009)'
_computing_publication_material 'Olex2 (Dolomanov et al., 2009)'
_computing_structure_refinement 'ShelXL (Sheldrick, 2015)'
_computing_structure_solution 'ShelXT (Sheldrick, 2015)'
_diffrn_ambient_temperature 170
_diffrn_detector 'CCD plate'
_diffrn_measured_fraction_theta_full 1.000
_diffrn_measured_fraction_theta_max 1.000
_diffrn_measurement_details
;
List of Runs (angles in degrees, time in seconds):

  # Type    Start    End  Width  t~exp~   \w     \q     \k     \f   Frames
#--------------------------------------------------------------------------
  1  \w    176.08 270.68   1.10   10.00    -- -105.12 -59.25 -99.92   86
  2  \w   -136.76 -26.76   1.10   10.00    -- -105.12  83.74  10.05  100
  3  \w   -136.76 -26.76   1.10   10.00    -- -105.12  83.74 170.05  100
  4  \w      3.93  99.63   1.10   10.00    --   20.69  59.25 159.92   87
  5  \w    176.08 270.68   1.10   10.00    -- -105.12 -59.25 100.08   86
  6  \w    176.08 270.68   1.10   10.00    -- -105.12 -59.25-139.92   86
  7  \w    -26.23  72.77   1.10   10.00    --   50.69 -83.74  29.95   90
  8  \w   -136.76 -26.76   1.10   10.00    -- -105.12  83.74 -69.95  100
  9  \w    176.08 270.68   1.10   10.00    -- -105.12 -59.25  20.08   86
 10  \w    176.08 270.68   1.10   10.00    -- -105.12 -59.25 -59.92   86
 11  \w      3.93  99.63   1.10   10.00    --   20.69  59.25  69.92   87
 12  \w   -136.76 -26.76   1.10   10.00    -- -105.12  83.74-149.95  100
 13  \w   -136.76 -26.76   1.10   10.00    -- -105.12  83.74  90.05  100
 14  \w   -136.76 -26.76   1.10   10.00    -- -105.12  83.74 -29.95  100
 15  \w    176.08 270.68   1.10   10.00    -- -105.12 -59.25 140.08   86
 16  \w    176.08 271.78   1.10   10.00    -- -105.12 -59.25 -19.92   87
 17  \w    176.08 270.68   1.10   10.00    -- -105.12 -59.25-179.92   86
 18  \w   -136.76 -26.76   1.10   10.00    -- -105.12  83.74 130.05  100
 19  \w   -136.76 -26.76   1.10   10.00    -- -105.12  83.74-109.95  100
 20  \w   -136.76 -25.66   1.10   10.00    -- -105.12  83.74  50.05  101
 21  \w    -26.23  72.77   1.10   10.00    --   50.69 -83.74 131.95   90
 22  \f   -174.27   9.43   1.10   10.00 -25.56-105.12  31.50    --   167
 23  \w    191.08 285.68   1.10   10.00    --  -90.12 -59.25 -69.92   86
 24  \w    -26.23  72.77   1.10   10.00    --   50.69 -83.74-126.05   90
 25  \f    -64.08 118.52   1.10   10.00  33.24  50.69  59.25    --   166
 26  \f   -135.28 195.82   1.10   10.00 -96.36-105.12 -31.50    --   301
 27  \w      3.93  99.63   1.10   10.00    --   20.69  59.25-110.08   87
 28  \f    -47.92 135.78   1.10   10.00 -87.79-105.12 -59.25    --   167
 29  \w    191.08 285.68   1.10   10.00    --  -90.12 -59.25-159.92   86
 30  \w    191.08 285.68   1.10   10.00    --  -90.12 -59.25 110.08   86
 31  \w    -26.23  71.67   1.10   10.00    --   50.69 -83.74 -24.05   89
 32  \f   -339.92  19.78   1.10   10.00 -72.79 -90.12 -59.25    --   327
 33  \w     33.93 128.53   1.10   10.00    --   50.69  59.25 132.92   86
 34  \w    206.08 300.68   1.10   10.00    --  -75.12 -59.25 -69.92   86
 35  \w    -26.23  72.77   1.10   10.00    --   50.69 -83.74 -75.05   90
 36  \w    191.08 285.68   1.10   10.00    --  -90.12 -59.25  20.08   86
 37  \f   -339.92  19.78   1.10   10.00 -57.79 -75.12 -59.25    --   327
 38  \f   -339.92  19.78   1.10   10.00 -19.37  60.12 -59.25    --   327
;
_diffrn_measurement_device 'abstract diffractometer'
_diffrn_measurement_device_type 'Saxi-CrysAlisPro-abstract goniometer imported SAXI images'
_diffrn_measurement_method '\w and \f scans'
_diffrn_orient_matrix_type 'CrysAlisPro convention (1999,Acta A55,543-557)'
_diffrn_orient_matrix_UB_11 -0.0413081000
_diffrn_orient_matrix_UB_12 -0.0029148000
_diffrn_orient_matrix_UB_13 -0.0634490000
_diffrn_orient_matrix_UB_21 0.0051030000
_diffrn_orient_matrix_UB_22 -0.1420925000
_diffrn_orient_matrix_UB_23 0.0011856000
_diffrn_orient_matrix_UB_31 -0.1865055000
_diffrn_orient_matrix_UB_32 -0.0032149000
_diffrn_orient_matrix_UB_33 0.0055767000
_diffrn_radiation_monochromator graphite
_diffrn_radiation_probe x-ray
_diffrn_radiation_type CuK\a
_diffrn_radiation_wavelength 1.54184
_diffrn_reflns_av_R_equivalents 0.1038
_diffrn_reflns_av_unetI/netI 0.0290
_diffrn_reflns_Laue_measured_fraction_full 1.000
_diffrn_reflns_Laue_measured_fraction_max 1.000
_diffrn_reflns_limit_h_max 8
_diffrn_reflns_limit_h_min -9
_diffrn_reflns_limit_k_max 12
_diffrn_reflns_limit_k_min -12
_diffrn_reflns_limit_l_max 29
_diffrn_reflns_limit_l_min -29
_diffrn_reflns_number 79116
_diffrn_reflns_point_group_measured_fraction_full 1.000
_diffrn_reflns_point_group_measured_fraction_max 1.000
_diffrn_reflns_theta_full 66.595
_diffrn_reflns_theta_max 66.595
_diffrn_reflns_theta_min 3.657
_diffrn_source 'fine-focus sealed X-ray tube'
_diffrn_source_type 'Enhance (Cu) X-ray Source'
_exptl_absorpt_coefficient_mu 3.482
_exptl_absorpt_correction_T_max 1.00000
_exptl_absorpt_correction_T_min 0.44744
_exptl_absorpt_correction_type multi-scan
_exptl_absorpt_process_details
;
CrysAlisPro 1.171.40.53 (Rigaku Oxford Diffraction, 2019)
Empirical absorption correction using spherical harmonics,
 implemented in SCALE3 ABSPACK scaling algorithm.
;
_exptl_crystal_colour 'clear blue'
_exptl_crystal_colour_lustre clear
_exptl_crystal_colour_primary blue
_exptl_crystal_density_diffrn 1.459
_exptl_crystal_description prism
_exptl_crystal_F_000 970
_exptl_crystal_size_max 0.3
_exptl_crystal_size_mid 0.2
_exptl_crystal_size_min 0.05
_refine_diff_density_max 0.391
_refine_diff_density_min -0.571
_refine_diff_density_rms 0.084
_refine_ls_extinction_method none
_refine_ls_goodness_of_fit_ref 1.072
_refine_ls_hydrogen_treatment constr
_refine_ls_matrix_type full
_refine_ls_number_parameters 277
_refine_ls_number_reflns 3763
_refine_ls_number_restraints 1
_refine_ls_restrained_S_all 1.073
_refine_ls_R_factor_all 0.0595
_refine_ls_R_factor_gt 0.0526
_refine_ls_shift/su_max 0.000
_refine_ls_shift/su_mean 0.000
_refine_ls_structure_factor_coef Fsqd
_refine_ls_weighting_details 'w=1/[\s^2^(Fo^2^)+(0.0934P)^2^+1.4214P] where P=(Fo^2^+2Fc^2^)/3'
_refine_ls_weighting_scheme calc
_refine_ls_wR_factor_gt 0.1443
_refine_ls_wR_factor_ref 0.1532
_reflns_Friedel_coverage 0.000
_reflns_number_gt 3237
_reflns_number_total 3763
_reflns_threshold_expression 'I > 2\s(I)'
_cod_data_source_file d4sc00732h4.cif
_cod_data_source_block cu_jnm034
_cod_depositor_comments 'Adding full bibliography for 1571426--1571436.cif.'
_cod_database_code 1571434
_shelx_shelxl_version_number 2017/1
_chemical_oxdiff_formula 'C42Cl4CuN6O6H40 '
_shelx_space_group_comment
;
The symmetry employed for this shelxl refinement is uniquely defined
by the following loop, which should always be used as a source of
symmetry information in preference to the above space-group names.
They are only intended as comments.
;
_shelx_estimated_absorpt_t_max 0.845
_shelx_estimated_absorpt_t_min 0.421
_reflns_odcompleteness_completeness 98.56
_reflns_odcompleteness_iscentric 1
_reflns_odcompleteness_theta 78.73
_olex2_refinement_description
;
1. Fixed Uiso
 At 1.2 times of:
  All C(H) groups, All C(H,H) groups, All N(H) groups
 At 1.5 times of:
  All C(H,H,H) groups, All O(H) groups
2. Restrained distances
 O3A-C21A \\sim O3-C21
 with sigma of 0.02
3. Uiso/Uaniso restraints and constraints
Uanis(O3A) = Uanis(O3)
Uanis(C21A) = Uanis(C21)
4. Others
 Sof(O3A)=Sof(H3AA)=Sof(C21A)=Sof(H21D)=Sof(H21E)=Sof(H21F)=1-FVAR(1)
 Sof(O3)=Sof(H3A)=Sof(C21)=Sof(H21A)=Sof(H21B)=Sof(H21C)=FVAR(1)
5.a Riding coordinates:
 N3(H3)
5.b Secondary CH2 refined with riding coordinates:
 C2(H2A,H2B), C18(H18A,H18B), C19(H19A,H19B), C20(H20A,H20B)
5.c Aromatic/amide H refined with riding coordinates:
 C4(H4), C5(H5), C6(H6), C7(H7), C11(H11), C12(H12), C13(H13), C15(H15),
 C16(H16), C17(H17)
5.d Tetrahedral OH refined with riding coordinates:
 O3(H3A), O3A(H3AA)
5.e Idealised Me refined as rotating group:
 C21(H21A,H21B,H21C), C21A(H21D,H21E,H21F)
;
_olex2_submission_special_instructions 'No special instructions were received'
_oxdiff_exptl_absorpt_empirical_details
;
Empirical correction (ABSPACK) includes:
- Absorption correction using spherical harmonics
- Frame scaling
- Detector area scaling
;
_oxdiff_exptl_absorpt_empirical_full_max 1.824
_oxdiff_exptl_absorpt_empirical_full_min 0.668

loop_
_space_group_symop_operation_xyz
'x, y, z'
'-x+1/2, y+1/2, -z+1/2'
'-x, -y, -z'
'x-1/2, -y-1/2, z-1/2'

loop_
_atom_site_label
_atom_site_type_symbol
_atom_site_fract_x
_atom_site_fract_y
_atom_site_fract_z
_atom_site_U_iso_or_equiv
_atom_site_adp_type
_atom_site_occupancy
_atom_site_site_symmetry_order
_atom_site_calc_flag
_atom_site_refinement_flags_posn
_atom_site_refinement_flags_adp
_atom_site_refinement_flags_occupancy
_atom_site_disorder_assembly
_atom_site_disorder_group
Cu1 Cu 0.500000 -0.500000 0.500000 0.0292(2) Uani 1 2 d S T P . .
Cl1 Cl 0.49743(11) -0.83537(8) 0.45739(3) 0.0520(3) Uani 1 1 d . . . . .
Cl2 Cl 0.34365(10) -0.84844(6) 0.23547(3) 0.0432(2) Uani 1 1 d . . . . .
O1 O 0.4955(2) -0.52958(18) 0.42069(8) 0.0349(4) Uani 1 1 d . . . . .
O2 O 0.6041(3) -0.34279(18) 0.41310(9) 0.0452(5) Uani 1 1 d . . . . .
N1 N 0.2740(3) -0.4297(2) 0.48569(9) 0.0327(5) Uani 1 1 d . . . . .
N2 N 0.0412(3) -0.3419(2) 0.50072(11) 0.0363(6) Uani 1 1 d . . . . .
N3 N 0.4688(3) -0.7285(2) 0.34258(9) 0.0323(5) Uani 1 1 d . . . . .
H3 H 0.449062 -0.686276 0.370861 0.039 Uiso 1 1 d R . . . .
C1 C 0.5550(4) -0.4427(3) 0.39309(11) 0.0345(6) Uani 1 1 d . . . . .
C2 C 0.5644(4) -0.4743(3) 0.33239(12) 0.0406(7) Uani 1 1 d . . . . .
H2A H 0.452057 -0.495775 0.314149 0.049 Uiso 1 1 calc R . . . .
H2B H 0.602486 -0.400801 0.313504 0.049 Uiso 1 1 calc R . . . .
C3 C 0.6811(4) -0.5809(3) 0.32601(11) 0.0376(7) Uani 1 1 d . . . . .
C4 C 0.8423(4) -0.5572(3) 0.31588(14) 0.0522(9) Uani 1 1 d . . . . .
H4 H 0.878164 -0.474158 0.313798 0.063 Uiso 1 1 calc R . . . .
C5 C 0.9520(5) -0.6518(4) 0.30876(17) 0.0610(10) Uani 1 1 d . . . . .
H5 H 1.062312 -0.633659 0.302496 0.073 Uiso 1 1 calc R . . . .
C6 C 0.8995(4) -0.7729(4) 0.31083(15) 0.0550(9) Uani 1 1 d . . . . .
H6 H 0.973205 -0.838056 0.304755 0.066 Uiso 1 1 calc R . . . .
C7 C 0.7397(4) -0.8002(3) 0.32175(13) 0.0430(7) Uani 1 1 d . . . . .
H7 H 0.704877 -0.883590 0.323577 0.052 Uiso 1 1 calc R . . . .
C8 C 0.6306(3) -0.7041(3) 0.33002(11) 0.0340(6) Uani 1 1 d . . . . .
C9 C 0.4155(3) -0.8517(2) 0.34669(11) 0.0314(6) Uani 1 1 d . . . . .
C10 C 0.4199(4) -0.9137(3) 0.39715(12) 0.0386(7) Uani 1 1 d . . . . .
C11 C 0.3639(4) -1.0325(3) 0.40126(14) 0.0461(8) Uani 1 1 d . . . . .
H11 H 0.368237 -1.071175 0.436383 0.055 Uiso 1 1 calc R . . . .
C12 C 0.3009(4) -1.0956(3) 0.35339(14) 0.0482(8) Uani 1 1 d . . . . .
H12 H 0.262687 -1.178002 0.355740 0.058 Uiso 1 1 calc R . . . .
C13 C 0.2938(4) -1.0384(3) 0.30225(13) 0.0410(7) Uani 1 1 d . . . . .
H13 H 0.250065 -1.080712 0.269450 0.049 Uiso 1 1 calc R . . . .
C14 C 0.3513(3) -0.9186(3) 0.29975(11) 0.0333(6) Uani 1 1 d . . . . .
C15 C 0.1725(4) -0.4178(3) 0.43622(12) 0.0391(7) Uani 1 1 d . . . . .
H15 H 0.199287 -0.443656 0.401228 0.047 Uiso 1 1 calc R . . . .
C16 C 0.0287(4) -0.3634(3) 0.44520(13) 0.0428(7) Uani 1 1 d . . . . .
H16 H -0.062810 -0.344048 0.418225 0.051 Uiso 1 1 calc R . . . .
C17 C 0.1893(3) -0.3825(3) 0.52358(12) 0.0356(6) Uani 1 1 d . . . . .
H17 H 0.228829 -0.378160 0.561954 0.043 Uiso 1 1 calc R . . . .
C18 C -0.0790(4) -0.2770(3) 0.53078(15) 0.0450(7) Uani 1 1 d . . . . .
H18A H -0.088288 -0.320715 0.565895 0.054 Uiso 1 1 calc R . . . .
H18B H -0.189437 -0.277792 0.508249 0.054 Uiso 1 1 calc R . . . .
C19 C -0.0258(5) -0.1451(3) 0.54308(16) 0.0512(8) Uani 1 1 d . . . . .
H19A H -0.099709 -0.108262 0.567849 0.061 Uiso 1 1 calc R . . . .
H19B H 0.088221 -0.145166 0.563095 0.061 Uiso 1 1 calc R . . . .
C20 C -0.0294(5) -0.0667(3) 0.49313(16) 0.0555(9) Uani 1 1 d . . . . .
H20A H -0.143902 -0.064511 0.473535 0.067 Uiso 1 1 calc R . . . .
H20B H 0.042702 -0.104098 0.467899 0.067 Uiso 1 1 calc R . . . .
O3 O 0.7147(8) -0.1175(5) 0.3577(3) 0.1051(18) Uani 0.799(7) 1 d D . . A 1
H3A H 0.646215 -0.175766 0.356654 0.158 Uiso 0.799(7) 1 calc R . . A 1
C21 C 0.8285(7) -0.1452(4) 0.3284(2) 0.0580(12) Uani 0.799(7) 1 d D . . A 1
H21A H 0.779146 -0.159749 0.290119 0.087 Uiso 0.799(7) 1 calc GR . . A 1
H21B H 0.885805 -0.219983 0.343206 0.087 Uiso 0.799(7) 1 calc GR . . A 1
H21C H 0.908142 -0.077065 0.329461 0.087 Uiso 0.799(7) 1 calc GR . . A 1
O3A O 0.769(4) -0.153(2) 0.3782(11) 0.1051(18) Uani 0.201(7) 1 d D . . A 2
H3AA H 0.668155 -0.155371 0.381923 0.158 Uiso 0.201(7) 1 calc R . . A 2
C21A C 0.801(3) -0.2374(17) 0.3483(8) 0.0580(12) Uani 0.201(7) 1 d D . . A 2
H21D H 0.834571 -0.203540 0.314238 0.087 Uiso 0.201(7) 1 calc GR . . A 2
H21E H 0.702272 -0.289087 0.339264 0.087 Uiso 0.201(7) 1 calc GR . . A 2
H21F H 0.891414 -0.287254 0.367400 0.087 Uiso 0.201(7) 1 calc GR . . A 2

loop_
_atom_site_aniso_label
_atom_site_aniso_U_11
_atom_site_aniso_U_22
_atom_site_aniso_U_33
_atom_site_aniso_U_23
_atom_site_aniso_U_13
_atom_site_aniso_U_12
Cu1 0.0338(3) 0.0270(3) 0.0268(3) -0.0033(2) 0.0040(2) -0.0008(2)
Cl1 0.0681(6) 0.0515(5) 0.0336(4) -0.0017(3) -0.0037(4) -0.0088(4)
Cl2 0.0616(5) 0.0341(4) 0.0331(4) 0.0004(3) 0.0028(3) -0.0017(3)
O1 0.0408(11) 0.0340(10) 0.0298(10) -0.0042(8) 0.0044(8) 0.0011(8)
O2 0.0585(14) 0.0358(12) 0.0407(12) -0.0069(9) 0.0046(10) -0.0043(9)
N1 0.0358(12) 0.0295(12) 0.0324(12) -0.0023(9) 0.0024(9) -0.0019(9)
N2 0.0376(13) 0.0260(12) 0.0466(15) -0.0015(10) 0.0097(10) -0.0006(9)
N3 0.0339(12) 0.0305(12) 0.0337(12) -0.0054(9) 0.0089(9) -0.0019(9)
C1 0.0378(15) 0.0322(15) 0.0330(14) -0.0019(12) 0.0024(11) 0.0027(11)
C2 0.0556(19) 0.0355(15) 0.0305(15) 0.0003(12) 0.0049(13) -0.0036(13)
C3 0.0448(16) 0.0438(16) 0.0254(13) -0.0049(11) 0.0094(11) -0.0078(13)
C4 0.058(2) 0.057(2) 0.0459(18) -0.0098(16) 0.0213(15) -0.0211(17)
C5 0.045(2) 0.079(3) 0.064(2) -0.0135(19) 0.0278(17) -0.0186(18)
C6 0.0428(19) 0.067(2) 0.059(2) -0.0142(18) 0.0182(15) 0.0039(16)
C7 0.0392(17) 0.0465(17) 0.0444(17) -0.0111(14) 0.0099(13) -0.0006(13)
C8 0.0354(15) 0.0387(15) 0.0285(13) -0.0041(11) 0.0064(11) -0.0029(12)
C9 0.0276(14) 0.0313(14) 0.0362(15) -0.0028(10) 0.0078(11) 0.0013(10)
C10 0.0415(16) 0.0401(16) 0.0334(15) -0.0027(12) 0.0022(12) 0.0001(12)
C11 0.059(2) 0.0405(17) 0.0389(17) 0.0082(13) 0.0056(14) -0.0028(15)
C12 0.063(2) 0.0345(16) 0.0474(18) 0.0008(14) 0.0076(15) -0.0085(14)
C13 0.0525(18) 0.0305(15) 0.0396(16) -0.0046(12) 0.0045(13) -0.0034(13)
C14 0.0357(15) 0.0325(14) 0.0321(14) 0.0014(11) 0.0059(11) 0.0024(11)
C15 0.0427(17) 0.0361(15) 0.0376(16) -0.0005(12) 0.0018(12) -0.0013(12)
C16 0.0420(17) 0.0411(16) 0.0438(17) 0.0016(13) -0.0007(13) 0.0036(13)
C17 0.0364(15) 0.0322(14) 0.0380(15) -0.0030(12) 0.0041(12) 0.0000(11)
C18 0.0409(17) 0.0347(16) 0.062(2) 0.0003(14) 0.0170(14) 0.0025(12)
C19 0.051(2) 0.0379(17) 0.068(2) -0.0066(15) 0.0196(17) 0.0023(14)
C20 0.063(2) 0.0408(19) 0.064(2) -0.0020(16) 0.0101(17) 0.0078(16)
O3 0.112(5) 0.063(3) 0.149(5) 0.011(3) 0.049(4) 0.012(3)
C21 0.066(3) 0.052(3) 0.060(3) 0.007(2) 0.024(2) -0.006(2)
O3A 0.112(5) 0.063(3) 0.149(5) 0.011(3) 0.049(4) 0.012(3)
C21A 0.066(3) 0.052(3) 0.060(3) 0.007(2) 0.024(2) -0.006(2)

loop_
_atom_type_symbol
_atom_type_description
_atom_type_scat_dispersion_real
_atom_type_scat_dispersion_imag
_atom_type_scat_source
C C 0.0181 0.0091 'International Tables Vol C Tables 4.2.6.8 and 6.1.1.4'
H H 0.0000 0.0000 'International Tables Vol C Tables 4.2.6.8 and 6.1.1.4'
Cl Cl 0.3639 0.7018 'International Tables Vol C Tables 4.2.6.8 and 6.1.1.4'
Cu Cu -1.9646 0.5888 'International Tables Vol C Tables 4.2.6.8 and 6.1.1.4'
N N 0.0311 0.0180 'International Tables Vol C Tables 4.2.6.8 and 6.1.1.4'
O O 0.0492 0.0322 'International Tables Vol C Tables 4.2.6.8 and 6.1.1.4'

loop_
_geom_angle_atom_site_label_1
_geom_angle_atom_site_label_2
_geom_angle_atom_site_label_3
_geom_angle
_geom_angle_site_symmetry_1
_geom_angle_site_symmetry_3
_geom_angle_publ_flag
O1 Cu1 O1 180.0 3_646 . ?
O1 Cu1 N1 89.52(9) 3_646 3_646 ?
O1 Cu1 N1 90.48(9) 3_646 . ?
O1 Cu1 N1 90.48(9) . 3_646 ?
O1 Cu1 N1 89.52(9) . . ?
N1 Cu1 N1 180.00(11) . 3_646 ?
C1 O1 Cu1 115.92(17) . . ?
C15 N1 Cu1 128.9(2) . . ?
C17 N1 Cu1 125.53(19) . . ?
C17 N1 C15 105.6(2) . . ?
C16 N2 C18 127.3(3) . . ?
C17 N2 C16 107.8(2) . . ?
C17 N2 C18 124.8(3) . . ?
C9 N3 C8 119.7(2) . . ?
O1 C1 C2 114.3(2) . . ?
O2 C1 O1 124.0(3) . . ?
O2 C1 C2 121.7(3) . . ?
C3 C2 C1 112.4(2) . . ?
C4 C3 C2 119.7(3) . . ?
C4 C3 C8 118.6(3) . . ?
C8 C3 C2 121.7(3) . . ?
C5 C4 C3 121.6(3) . . ?
C6 C5 C4 119.4(3) . . ?
C5 C6 C7 120.6(3) . . ?
C6 C7 C8 119.7(3) . . ?
C3 C8 N3 118.8(3) . . ?
C7 C8 N3 121.2(3) . . ?
C7 C8 C3 120.1(3) . . ?
C10 C9 N3 123.0(2) . . ?
C14 C9 N3 121.2(2) . . ?
C14 C9 C10 115.8(3) . . ?
C9 C10 Cl1 118.2(2) . . ?
C11 C10 Cl1 118.8(2) . . ?
C11 C10 C9 123.0(3) . . ?
C10 C11 C12 119.2(3) . . ?
C13 C12 C11 120.1(3) . . ?
C14 C13 C12 119.0(3) . . ?
C9 C14 Cl2 118.6(2) . . ?
C13 C14 Cl2 118.6(2) . . ?
C13 C14 C9 122.9(3) . . ?
C16 C15 N1 109.3(3) . . ?
C15 C16 N2 106.3(3) . . ?
N1 C17 N2 111.0(3) . . ?
N2 C18 C19 111.0(3) . . ?
C20 C19 C18 113.9(3) . . ?
C19 C20 C20 112.7(4) . 3_556 ?

loop_
_geom_bond_atom_site_label_1
_geom_bond_atom_site_label_2
_geom_bond_distance
_geom_bond_site_symmetry_2
_geom_bond_publ_flag
Cu1 O1 1.9558(19) 3_646 ?
Cu1 O1 1.9559(19) . ?
Cu1 N1 1.978(2) . ?
Cu1 N1 1.978(2) 3_646 ?
Cl1 C10 1.742(3) . ?
Cl2 C14 1.736(3) . ?
O1 C1 1.288(4) . ?
O2 C1 1.233(3) . ?
N1 C15 1.376(4) . ?
N1 C17 1.325(4) . ?
N2 C16 1.364(4) . ?
N2 C17 1.334(4) . ?
N2 C18 1.474(4) . ?
N3 C8 1.414(4) . ?
N3 C9 1.411(3) . ?
C1 C2 1.531(4) . ?
C2 C3 1.516(4) . ?
C3 C4 1.390(4) . ?
C3 C8 1.404(4) . ?
C4 C5 1.384(5) . ?
C5 C6 1.384(5) . ?
C6 C7 1.392(5) . ?
C7 C8 1.400(4) . ?
C9 C10 1.398(4) . ?
C9 C14 1.397(4) . ?
C10 C11 1.374(4) . ?
C11 C12 1.392(5) . ?
C12 C13 1.387(4) . ?
C13 C14 1.384(4) . ?
C15 C16 1.353(4) . ?
C18 C19 1.513(4) . ?
C19 C20 1.482(5) . ?
C20 C20 1.546(7) 3_556 ?
O3 C21 1.276(6) . ?
O3A C21A 1.213(17) . ?
